data_4306901
loop_
_publ_author_name
'Aaron J. Celestian'
'John B. Parise'
'Ronald I. Smith'
'Brian H. Toby'
'Abraham Clearfield'

_publ_contact_author_address
;Stony Brook University
Earth and Space Sci. Bldg.
Department of Geosciences
;
_publ_contact_author_email acelesti@ic.sunysb.edu
_publ_contact_author_name 'Aaron Celestian'
_publ_contact_author_phone 631-632-1924
_publ_section_title
;
Role of the Hydroxyl-Water Hydrogen-Bond Network in Structural
Transitions and Selectivity toward Cesium in
Cs0.38(D1.08H0.54)SiTi2O7.(D0.86H0.14)2O Crystalline Silicotitanate
;
_journal_name_full 'Inorganic Chemistry'
_journal_page_first 1081
_journal_page_last 1089
_journal_paper_doi 10.1021/ic0611387
_journal_volume 46
_journal_year 2007
_chemical_formula_sum 'Cs0.38 D2.8 H0.83 O8 Si Ti2'
_chemical_formula_weight 308.18
_chemical_name_systematic ' ?'
_space_group_IT_number 132
_symmetry_cell_setting tetragonal
_symmetry_space_group_name_Hall '-P 4c 2c'
_symmetry_space_group_name_H-M 'P 42/m c m'
_audit_author_name aaron
_audit_creation_date 2006-10-28T19:42
_audit_creation_method 'from EXP file using GSAS2CIF'
_audit_update_record ' 2006-10-28T19:42  Initial CIF as created by GSAS2CIF'
_cell_angle_alpha 90.0
_cell_angle_beta 90.0
_cell_angle_gamma 90.0
_cell_formula_units_Z 4
_cell_length_a 7.86023(14)
_cell_length_b 7.86023
_cell_length_c 11.9051(4)
_cell_volume 735.54(3)
_computing_structure_refinement GSAS
_pd_phase_name D_CsCST
_pd_proc_ls_prof_R_factor 0.0060
_pd_proc_ls_prof_wR_factor 0.0063
_refine_ls_goodness_of_fit_all 2.53
_refine_ls_matrix_type full
_refine_ls_number_parameters 4
_refine_ls_number_restraints 0
_refine_ls_shift/su_max 0.00
_refine_ls_shift/su_mean 0.00
_cod_data_source_file ic0611387si20061030_021833_1.cif
_cod_data_source_block CSCST_ISIS_phase_1
_cod_depositor_comments
;
The following automatic conversions were performed:
'_geom_angle_publ_flag' value 'N' changed to 'n' according to
'/home/saulius/struct/CIF-dictionaries/cif_core.dic' dictionary named
'cif_core.dic' version 2.4.1 from 2010-06-29 (749
times).

'_geom_bond_publ_flag' value 'N' changed to 'n' according to
'/home/saulius/struct/CIF-dictionaries/cif_core.dic' dictionary named
'cif_core.dic' version 2.4.1 from 2010-06-29 (162 times).

Automatic conversion script
Id: cif_fix_enum 1527 2010-12-29 10:47:43Z saulius 
;
_cod_original_cell_volume 735.533(20)
_cod_original_formula_sum 'Cs0.38 D2.80 H0.83 O8.00 Si Ti2'
_cod_database_code 4306901

loop_
_symmetry_equiv_pos_site_id
_symmetry_equiv_pos_as_xyz
1 +x,+y,+z
2 -y,+x,+z+1/2
3 -x,-y,+z
4 +y,-x,+z+1/2
5 -x,+y,+z+1/2
6 -y,-x,+z
7 +x,-y,+z+1/2
8 +y,+x,+z
-1 -x,-y,-z
-2 +y,-x,-z+1/2
-3 +x,+y,-z
-4 -y,+x,-z+1/2
-5 +x,-y,-z+1/2
-6 +y,+x,-z
-7 -x,+y,-z+1/2
-8 -y,-x,-z

loop_
_atom_site_type_symbol
_atom_site_label
_atom_site_fract_x
_atom_site_fract_y
_atom_site_fract_z
_atom_site_occupancy
_atom_site_thermal_displace_type
_atom_site_U_iso_or_equiv
_atom_site_symmetry_multiplicity
O Ow1 0.31958(10) 0.31958(10) 0.5 0.9 Uiso 0.06155 4
O O4 0.13164(8) 0.13164(8) 0.0 1.0 Uiso 0.01345 4
O O2 0.11619(4) 0.11619(4) 0.32412(5) 1.0 Uiso 0.01423 8
O O1 0.13423(6) 0.38433(5) 0.16985(30) 1.0 Uiso 0.01222 16
Cs Cs2 0.5 0.5 0.1362(12) 0.25 Uiso 0.2 4
Cs Cs1 0.5 0.5 0.25 0.25 Uiso 0.2 2
Si Si 0.0 0.5 0.25 1.0 Uiso 0.05 4
Ti Ti 0.14988(11) 0.14988(11) 0.14582(10) 1.0 Uiso 0.06498 8
D D3 0.2035(12) 0.2035(12) 0.34448(13) 0.5375 Uiso 0.04066 8
D D1 0.8088(14) 0.33897(15) 0.0 0.76 Uiso 0.07245 8
O Ow2 0.5 0.5 0.57798(17) 0.1 Uiso 0.06155 4
D D2 0.4228(5) 0.5772(5) 0.1271(8) 0.1 Uiso 0.07245 8
H H3 0.2035(12) 0.2035(12) 0.34448(13) 0.275 Uiso 0.04066 8
H H1 0.8088(14) 0.33897(15) 0.0 0.14 Uiso 0.07245 8

loop_
_atom_type_symbol
_atom_type_number_in_cell
O 32.0
Cs 1.5
Si 4.0
Ti 8.0
D 11.18
H 3.32

loop_
_geom_angle_atom_site_label_1
_geom_angle_atom_site_label_2
_geom_angle_atom_site_label_3
_geom_angle
_geom_angle_site_symmetry_1
_geom_angle_site_symmetry_2
_geom_angle_site_symmetry_3
_geom_angle_publ_flag
Cs2 Ow1 Cs2 98.0620(20) 2_655 . -2_566 n
Cs2 Ow1 Cs1 105.0577(19) 2_655 . 1_555 n
Cs2 Ow1 Cs1 6.99570(10) 2_655 . 2_655 n
Cs2 Ow1 D1 112.9038(5) 2_655 . 4_565 n
Cs2 Ow1 D1 112.9038(5) 2_655 . 5_655 n
Cs2 Ow1 H1 112.9048(5) 2_655 . 4_565 n
Cs2 Ow1 H1 112.9048(5) 2_655 . 5_655 n
Cs2 Ow1 Cs1 6.99570(10) -2_566 . 1_555 n
Cs2 Ow1 Cs1 105.0577(19) -2_566 . 2_655 n
Cs2 Ow1 D1 112.9038(5) -2_566 . 4_565 n
Cs2 Ow1 D1 112.9038(5) -2_566 . 5_655 n
Cs2 Ow1 H1 112.9048(5) -2_566 . 4_565 n
Cs2 Ow1 H1 112.9048(5) -2_566 . 5_655 n
Cs1 Ow1 Cs1 112.0535(19) 1_555 . 2_655 n
Cs1 Ow1 D1 109.3720(5) 1_555 . 4_565 n
Cs1 Ow1 D1 109.3720(5) 1_555 . 5_655 n
Cs1 Ow1 H1 109.3728(5) 1_555 . 4_565 n
Cs1 Ow1 H1 109.3728(5) 1_555 . 5_655 n
Cs1 Ow1 D1 109.3720(5) 2_655 . 4_565 n
Cs1 Ow1 D1 109.3720(5) 2_655 . 5_655 n
Cs1 Ow1 H1 109.3728(5) 2_655 . 4_565 n
Cs1 Ow1 H1 109.3728(5) 2_655 . 5_655 n
D1 Ow1 D1 107.1761 4_565 . 5_655 n
D1 Ow1 H1 0.0 4_565 . 4_565 n
D1 Ow1 H1 107.1743 4_565 . 5_655 n
D1 Ow1 H1 107.1743 5_655 . 4_565 n
D1 Ow1 H1 0.0 5_655 . 5_655 n
H1 Ow1 H1 107.1726 4_565 . 5_655 n
Ti O4 Ti 166.6775(5) 1_555 . -3_555 n
Ti O2 Ti 105.64940(10) 1_555 . -2_556 n
Ti O2 Ti 105.64940(10) 1_555 . -4_556 n
Ti O2 D3 94.0182(8) 1_555 . 1_555 n
Ti O2 H3 94.0182(8) 1_555 . 1_555 n
Ti O2 Ti 102.37010(10) -2_556 . -4_556 n
Ti O2 D3 123.05890(30) -2_556 . 1_555 n
Ti O2 H3 123.05890(30) -2_556 . 1_555 n
Ti O2 D3 123.05880(30) -4_556 . 1_555 n
Ti O2 H3 123.05880(30) -4_556 . 1_555 n
D3 O2 H3 0.0 1_555 . 1_555 n
Cs2 O1 Cs2 22.8130(7) 1_555 . -2_566 n
Cs2 O1 Cs1 12.1129(4) 1_555 . 1_555 n
Cs2 O1 Si 112.2007(5) 1_555 . 1_555 n
Cs2 O1 Ti 104.3612 1_555 . 1_555 n
Cs2 O1 Cs1 10.70010(30) -2_566 . 1_555 n
Cs2 O1 Si 96.5573(12) -2_566 . 1_555 n
Cs2 O1 Ti 106.20500(20) -2_566 . 1_555 n
Cs1 O1 Si 104.0485(9) 1_555 . 1_555 n
Cs1 O1 Ti 105.65300(10) 1_555 . 1_555 n
Si O1 Ti 131.19720(10) 1_555 . 1_555 n
Ow1 Cs2 Ow1 81.9380(20) 2_654 . 4_564 n
Ow1 Cs2 O1 103.2507(6) 2_654 . 1_555 n
Ow1 Cs2 O1 68.12710(20) 2_654 . 3_665 n
Ow1 Cs2 O1 103.2507(6) 2_654 . 6_665 n
Ow1 Cs2 O1 68.12710(20) 2_654 . 8_555 n
Ow1 Cs2 O1 150.45630(10) 2_654 . -2_565 n
Ow1 Cs2 O1 81.0840(17) 2_654 . -4_655 n
Ow1 Cs2 O1 150.45630(10) 2_654 . -5_565 n
Ow1 Cs2 O1 81.0840(17) 2_654 . -7_655 n
Ow1 Cs2 Cs2 40.9690(10) 2_654 . -1_665 n
Ow1 Cs2 Cs2 139.0310(10) 2_654 . -2_566 n
Ow1 Cs2 Cs1 139.0310(10) 2_654 . 1_555 n
Ow1 Cs2 Cs1 40.9690(10) 2_654 . 2_654 n
Ow1 Cs2 Si 125.68770(20) 2_654 . 1_555 n
Ow1 Cs2 Si 70.6824(10) 2_654 . 1_655 n
Ow1 Cs2 Si 70.6824(10) 2_654 . 6_655 n
Ow1 Cs2 Si 125.68770(20) 2_654 . 6_665 n
Ow1 Cs2 Ti 83.67980(30) 2_654 . 1_555 n
Ow1 Cs2 Ti 83.67980(30) 2_654 . 3_665 n
Ow1 Cs2 D3 123.0560(13) 2_654 . -2_566 n
Ow1 Cs2 D3 41.1180(7) 2_654 . -4_656 n
Ow1 Cs2 Ow2 40.9690(10) 2_654 . 2_654 n
Ow1 Cs2 Ow2 139.0310(10) 2_654 . -1_666 n
Ow1 Cs2 Ow2 40.9690(10) 2_654 . -2_566 n
Ow1 Cs2 O1 68.12710(20) 4_564 . 1_555 n
Ow1 Cs2 O1 103.2507(6) 4_564 . 3_665 n
Ow1 Cs2 O1 68.12710(20) 4_564 . 6_665 n
Ow1 Cs2 O1 103.2507(6) 4_564 . 8_555 n
Ow1 Cs2 O1 81.0840(17) 4_564 . -2_565 n
Ow1 Cs2 O1 150.45630(10) 4_564 . -4_655 n
Ow1 Cs2 O1 81.0840(17) 4_564 . -5_565 n
Ow1 Cs2 O1 150.45630(10) 4_564 . -7_655 n
Ow1 Cs2 Cs2 40.9690(10) 4_564 . -1_665 n
Ow1 Cs2 Cs2 139.0310(10) 4_564 . -2_566 n
Ow1 Cs2 Cs1 139.0310(10) 4_564 . 1_555 n
Ow1 Cs2 Cs1 40.9690(10) 4_564 . 2_654 n
Ow1 Cs2 Si 70.6824(10) 4_564 . 1_555 n
Ow1 Cs2 Si 125.68770(20) 4_564 . 1_655 n
Ow1 Cs2 Si 125.68770(20) 4_564 . 6_655 n
Ow1 Cs2 Si 70.6824(10) 4_564 . 6_665 n
Ow1 Cs2 Ti 83.67980(30) 4_564 . 1_555 n
Ow1 Cs2 Ti 83.67980(30) 4_564 . 3_665 n
Ow1 Cs2 D3 41.1180(7) 4_564 . -2_566 n
Ow1 Cs2 D3 123.0560(13) 4_564 . -4_656 n
Ow1 Cs2 Ow2 40.9690(10) 4_564 . 2_654 n
Ow1 Cs2 Ow2 139.0310(10) 4_564 . -1_666 n
Ow1 Cs2 Ow2 40.9690(10) 4_564 . -2_566 n
O1 Cs2 O1 169.1070(4) 1_555 . 3_665 n
O1 Cs2 O1 124.11090(10) 1_555 . 6_665 n
O1 Cs2 O1 54.6328 1_555 . 8_555 n
O1 Cs2 O1 92.57570(20) 1_555 . -2_565 n
O1 Cs2 O1 92.57570(20) 1_555 . -4_655 n
O1 Cs2 O1 47.7431(7) 1_555 . -5_565 n
O1 Cs2 O1 139.67039(30) 1_555 . -7_655 n
O1 Cs2 Cs2 84.55350(20) 1_555 . -1_665 n
O1 Cs2 Cs2 95.44650(20) 1_555 . -2_566 n
O1 Cs2 Cs1 95.44650(20) 1_555 . 1_555 n
O1 Cs2 Cs1 84.55350(20) 1_555 . 2_654 n
O1 Cs2 Si 23.08700(30) 1_555 . 1_555 n
O1 Cs2 Si 162.112 1_555 . 1_655 n
O1 Cs2 Si 73.73600(10) 1_555 . 6_655 n
O1 Cs2 Si 108.1684 1_555 . 6_665 n
O1 Cs2 Ti 27.4018 1_555 . 1_555 n
O1 Cs2 Ti 149.33051(20) 1_555 . 3_665 n
O1 Cs2 D3 62.1213 1_555 . -2_566 n
O1 Cs2 D3 116.19750(10) 1_555 . -4_656 n
O1 Cs2 Ow2 84.55350(20) 1_555 . 2_654 n
O1 Cs2 Ow2 95.44650(20) 1_555 . -1_666 n
O1 Cs2 Ow2 84.55350(20) 1_555 . -2_566 n
O1 Cs2 O1 54.6328 3_665 . 6_665 n
O1 Cs2 O1 124.11090(10) 3_665 . 8_555 n
O1 Cs2 O1 92.57570(20) 3_665 . -2_565 n
O1 Cs2 O1 92.57570(20) 3_665 . -4_655 n
O1 Cs2 O1 139.67039(30) 3_665 . -5_565 n
O1 Cs2 O1 47.7431(7) 3_665 . -7_655 n
O1 Cs2 Cs2 84.55350(20) 3_665 . -1_665 n
O1 Cs2 Cs2 95.44650(20) 3_665 . -2_566 n
O1 Cs2 Cs1 95.44650(20) 3_665 . 1_555 n
O1 Cs2 Cs1 84.55350(20) 3_665 . 2_654 n
O1 Cs2 Si 162.1121 3_665 . 1_555 n
O1 Cs2 Si 23.08700(30) 3_665 . 1_655 n
O1 Cs2 Si 108.1684 3_665 . 6_655 n
O1 Cs2 Si 73.73600(10) 3_665 . 6_665 n
O1 Cs2 Ti 149.33051(20) 3_665 . 1_555 n
O1 Cs2 Ti 27.4018 3_665 . 3_665 n
O1 Cs2 D3 116.19750(10) 3_665 . -2_566 n
O1 Cs2 D3 62.1213 3_665 . -4_656 n
O1 Cs2 Ow2 84.55350(20) 3_665 . 2_654 n
O1 Cs2 Ow2 95.44650(20) 3_665 . -1_666 n
O1 Cs2 Ow2 84.55350(20) 3_665 . -2_566 n
O1 Cs2 O1 169.1070(4) 6_665 . 8_555 n
O1 Cs2 O1 47.7431(7) 6_665 . -2_565 n
O1 Cs2 O1 139.67039(30) 6_665 . -4_655 n
O1 Cs2 O1 92.57570(20) 6_665 . -5_565 n
O1 Cs2 O1 92.57570(20) 6_665 . -7_655 n
O1 Cs2 Cs2 84.55350(20) 6_665 . -1_665 n
O1 Cs2 Cs2 95.44650(20) 6_665 . -2_566 n
O1 Cs2 Cs1 95.44650(20) 6_665 . 1_555 n
O1 Cs2 Cs1 84.55350(20) 6_665 . 2_654 n
O1 Cs2 Si 108.1684 6_665 . 1_555 n
O1 Cs2 Si 73.73600(10) 6_665 . 1_655 n
O1 Cs2 Si 162.1121 6_665 . 6_655 n
O1 Cs2 Si 23.08700(30) 6_665 . 6_665 n
O1 Cs2 Ti 149.33051(20) 6_665 . 1_555 n
O1 Cs2 Ti 27.4018 6_665 . 3_665 n
O1 Cs2 D3 62.1213 6_665 . -2_566 n
O1 Cs2 D3 116.19750(10) 6_665 . -4_656 n
O1 Cs2 Ow2 84.55350(20) 6_665 . 2_654 n
O1 Cs2 Ow2 95.44650(20) 6_665 . -1_666 n
O1 Cs2 Ow2 84.55350(20) 6_665 . -2_566 n
O1 Cs2 O1 139.67039(30) 8_555 . -2_565 n
O1 Cs2 O1 47.7431(7) 8_555 . -4_655 n
O1 Cs2 O1 92.57570(20) 8_555 . -5_565 n
O1 Cs2 O1 92.57570(20) 8_555 . -7_655 n
O1 Cs2 Cs2 84.55350(20) 8_555 . -1_665 n
O1 Cs2 Cs2 95.44650(20) 8_555 . -2_566 n
O1 Cs2 Cs1 95.44650(20) 8_555 . 1_555 n
O1 Cs2 Cs1 84.55350(20) 8_555 . 2_654 n
O1 Cs2 Si 73.73600(10) 8_555 . 1_555 n
O1 Cs2 Si 108.1684 8_555 . 1_655 n
O1 Cs2 Si 23.08700(30) 8_555 . 6_655 n
O1 Cs2 Si 162.112 8_555 . 6_665 n
O1 Cs2 Ti 27.4018 8_555 . 1_555 n
O1 Cs2 Ti 149.33051(20) 8_555 . 3_665 n
O1 Cs2 D3 116.19750(10) 8_555 . -2_566 n
O1 Cs2 D3 62.1213 8_555 . -4_656 n
O1 Cs2 Ow2 84.55350(20) 8_555 . 2_654 n
O1 Cs2 Ow2 95.44650(20) 8_555 . -1_666 n
O1 Cs2 Ow2 84.55350(20) 8_555 . -2_566 n
O1 Cs2 O1 123.4810(17) -2_565 . -4_655 n
O1 Cs2 O1 47.9128(4) -2_565 . -5_565 n
O1 Cs2 O1 102.8219(11) -2_565 . -7_655 n
O1 Cs2 Cs2 118.2595(8) -2_566 . -1_665 n
O1 Cs2 Cs2 61.7405(8) -2_566 . -2_566 n
O1 Cs2 Cs1 61.7405(8) -2_566 . 1_555 n
O1 Cs2 Cs1 118.2595(8) -2_566 . 2_654 n
O1 Cs2 Si 70.06020(20) -2_566 . 1_555 n
O1 Cs2 Si 100.5249(4) -2_566 . 1_655 n
O1 Cs2 Si 138.4869(11) -2_566 . 6_655 n
O1 Cs2 Si 24.88230(30) -2_566 . 6_665 n
O1 Cs2 Ti 118.08180(10) -2_566 . 1_555 n
O1 Cs2 Ti 70.5689(5) -2_566 . 3_665 n
O1 Cs2 D3 44.8451(9) -2_566 . -2_566 n
O1 Cs2 D3 147.07460(30) -2_566 . -4_656 n
O1 Cs2 Ow2 118.2595(8) -2_566 . 2_654 n
O1 Cs2 Ow2 61.7405(8) -2_566 . -1_666 n
O1 Cs2 Ow2 118.2595(8) -2_566 . -2_566 n
O1 Cs2 O1 102.8219(11) -4_655 . -5_565 n
O1 Cs2 O1 47.9128(4) -4_655 . -7_655 n
O1 Cs2 Cs2 118.2595(8) -4_656 . -1_665 n
O1 Cs2 Cs2 61.7405(8) -4_656 . -2_566 n
O1 Cs2 Cs1 61.7405(8) -4_656 . 1_555 n
O1 Cs2 Cs1 118.2595(8) -4_656 . 2_654 n
O1 Cs2 Si 100.5249(4) -4_656 . 1_555 n
O1 Cs2 Si 70.06020(20) -4_656 . 1_655 n
O1 Cs2 Si 24.88230(30) -4_656 . 6_655 n
O1 Cs2 Si 138.4869(11) -4_656 . 6_665 n
O1 Cs2 Ti 70.5689(5) -4_656 . 1_555 n
O1 Cs2 Ti 118.08180(10) -4_656 . 3_665 n
O1 Cs2 D3 147.07460(30) -4_656 . -2_566 n
O1 Cs2 D3 44.8451(9) -4_656 . -4_656 n
O1 Cs2 Ow2 118.2595(8) -4_656 . 2_654 n
O1 Cs2 Ow2 61.7405(8) -4_656 . -1_666 n
O1 Cs2 Ow2 118.2595(8) -4_656 . -2_566 n
O1 Cs2 O1 123.4810(17) -5_565 . -7_655 n
O1 Cs2 Cs2 118.2595(8) -5_566 . -1_665 n
O1 Cs2 Cs2 61.7405(8) -5_566 . -2_566 n
O1 Cs2 Cs1 61.7405(8) -5_566 . 1_555 n
O1 Cs2 Cs1 118.2595(8) -5_566 . 2_654 n
O1 Cs2 Si 24.88230(30) -5_566 . 1_555 n
O1 Cs2 Si 138.4869(11) -5_566 . 1_655 n
O1 Cs2 Si 100.5249(4) -5_566 . 6_655 n
O1 Cs2 Si 70.06020(20) -5_566 . 6_665 n
O1 Cs2 Ti 70.5689(5) -5_566 . 1_555 n
O1 Cs2 Ti 118.08180(10) -5_566 . 3_665 n
O1 Cs2 D3 44.8451(9) -5_566 . -2_566 n
O1 Cs2 D3 147.07460(30) -5_566 . -4_656 n
O1 Cs2 Ow2 118.2595(8) -5_566 . 2_654 n
O1 Cs2 Ow2 61.7405(8) -5_566 . -1_666 n
O1 Cs2 Ow2 118.2595(8) -5_566 . -2_566 n
O1 Cs2 Cs2 118.2595(8) -7_656 . -1_665 n
O1 Cs2 Cs2 61.7405(8) -7_656 . -2_566 n
O1 Cs2 Cs1 61.7405(8) -7_656 . 1_555 n
O1 Cs2 Cs1 118.2595(8) -7_656 . 2_654 n
O1 Cs2 Si 138.4869(11) -7_656 . 1_555 n
O1 Cs2 Si 24.88230(30) -7_656 . 1_655 n
O1 Cs2 Si 70.06020(20) -7_656 . 6_655 n
O1 Cs2 Si 100.5249(4) -7_656 . 6_665 n
O1 Cs2 Ti 118.08180(10) -7_656 . 1_555 n
O1 Cs2 Ti 70.5689(5) -7_656 . 3_665 n
O1 Cs2 D3 147.07460(30) -7_656 . -2_566 n
O1 Cs2 D3 44.8451(9) -7_656 . -4_656 n
O1 Cs2 Ow2 118.2595(8) -7_656 . 2_654 n
O1 Cs2 Ow2 61.7405(8) -7_656 . -1_666 n
O1 Cs2 Ow2 118.2595(8) -7_656 . -2_566 n
Cs2 Cs2 Cs2 179.972 -1_665 . -2_566 n
Cs2 Cs2 Cs1 179.9406 -1_665 . 1_555 n
Cs2 Cs2 Cs1 0.0 -1_665 . 2_654 n
Cs2 Cs2 Si 99.62770(30) -1_665 . 1_555 n
Cs2 Cs2 Si 99.62770(30) -1_665 . 1_655 n
Cs2 Cs2 Si 99.62770(30) -1_665 . 6_655 n
Cs2 Cs2 Si 99.62770(30) -1_665 . 6_665 n
Cs2 Cs2 Ti 81.61670(30) -1_665 . 1_555 n
Cs2 Cs2 Ti 81.61670(30) -1_665 . 3_665 n
Cs2 Cs2 D3 82.08700(30) -1_665 . -2_566 n
Cs2 Cs2 D3 82.08700(30) -1_665 . -4_656 n
Cs2 Cs2 Ow2 0.0 -1_665 . 2_654 n
Cs2 Cs2 Ow2 180.0 -1_665 . -1_666 n
Cs2 Cs2 Ow2 0.0 -1_665 . -2_566 n
Cs2 Cs2 Cs1 0.0 -2_566 . 1_555 n
Cs2 Cs2 Cs1 180.0 -2_566 . 2_654 n
Cs2 Cs2 Si 80.37230(30) -2_566 . 1_555 n
Cs2 Cs2 Si 80.37230(30) -2_566 . 1_655 n
Cs2 Cs2 Si 80.37230(30) -2_566 . 6_655 n
Cs2 Cs2 Si 80.37230(30) -2_566 . 6_665 n
Cs2 Cs2 Ti 98.38330(30) -2_566 . 1_555 n
Cs2 Cs2 Ti 98.38330(30) -2_566 . 3_665 n
Cs2 Cs2 D3 97.91300(30) -2_566 . -2_566 n
Cs2 Cs2 D3 97.91300(30) -2_566 . -4_656 n
Cs2 Cs2 Ow2 180.0 -2_566 . 2_654 n
Cs2 Cs2 Ow2 0.0 -2_566 . -1_666 n
Cs2 Cs2 Ow2 180.0 -2_566 . -2_566 n
Cs1 Cs2 Cs1 180.0 1_555 . 2_654 n
Cs1 Cs2 Si 80.37230(30) 1_555 . 1_555 n
Cs1 Cs2 Si 80.37230(30) 1_555 . 1_655 n
Cs1 Cs2 Si 80.37230(30) 1_555 . 6_655 n
Cs1 Cs2 Si 80.37230(30) 1_555 . 6_665 n
Cs1 Cs2 Ti 98.38330(30) 1_555 . 1_555 n
Cs1 Cs2 Ti 98.38330(30) 1_555 . 3_665 n
Cs1 Cs2 D3 97.91300(30) 1_555 . -2_566 n
Cs1 Cs2 D3 97.91300(30) 1_555 . -4_656 n
Cs1 Cs2 Ow2 179.972 1_555 . 2_654 n
Cs1 Cs2 Ow2 0.0 1_555 . -1_666 n
Cs1 Cs2 Ow2 180.0 1_555 . -2_566 n
Cs1 Cs2 Si 99.62770(30) 2_654 . 1_555 n
Cs1 Cs2 Si 99.62770(30) 2_654 . 1_655 n
Cs1 Cs2 Si 99.62770(30) 2_654 . 6_655 n
Cs1 Cs2 Si 99.62770(30) 2_654 . 6_665 n
Cs1 Cs2 Ti 81.61670(30) 2_654 . 1_555 n
Cs1 Cs2 Ti 81.61670(30) 2_654 . 3_665 n
Cs1 Cs2 D3 82.08700(30) 2_654 . -2_566 n
Cs1 Cs2 D3 82.08700(30) 2_654 . -4_656 n
Cs1 Cs2 Ow2 0.028 2_654 . 2_654 n
Cs1 Cs2 Ow2 180.0 2_654 . -1_666 n
Cs1 Cs2 Ow2 0.0 2_654 . -2_566 n
Si Cs2 Si 160.7446(7) 1_555 . 1_655 n
Si Cs2 Si 88.39720(10) 1_555 . 6_655 n
Si Cs2 Si 88.39720(10) 1_555 . 6_665 n
Si Cs2 Ti 48.29350(20) 1_555 . 1_555 n
Si Cs2 Ti 135.568 1_555 . 3_665 n
Si Cs2 D3 48.12680(20) 1_555 . -2_566 n
Si Cs2 D3 135.5232 1_555 . -4_656 n
Si Cs2 Ow2 99.62770(30) 1_555 . 2_654 n
Si Cs2 Ow2 80.37230(30) 1_555 . -1_666 n
Si Cs2 Ow2 99.62770(30) 1_555 . -2_566 n
Si Cs2 Si 88.39720(10) 1_655 . 6_655 n
Si Cs2 Si 88.39720(10) 1_655 . 6_665 n
Si Cs2 Ti 135.568 1_655 . 1_555 n
Si Cs2 Ti 48.29350(20) 1_655 . 3_665 n
Si Cs2 D3 135.5232 1_655 . -2_566 n
Si Cs2 D3 48.12680(20) 1_655 . -4_656 n
Si Cs2 Ow2 99.62770(30) 1_655 . 2_654 n
Si Cs2 Ow2 80.37230(30) 1_655 . -1_666 n
Si Cs2 Ow2 99.62770(30) 1_655 . -2_566 n
Si Cs2 Si 160.7446(7) 6_655 . 6_665 n
Si Cs2 Ti 48.29350(20) 6_655 . 1_555 n
Si Cs2 Ti 135.568 6_655 . 3_665 n
Si Cs2 D3 135.5232 6_655 . -2_566 n
Si Cs2 D3 48.12680(20) 6_655 . -4_656 n
Si Cs2 Ow2 99.62770(30) 6_655 . 2_654 n
Si Cs2 Ow2 80.37230(30) 6_655 . -1_666 n
Si Cs2 Ow2 99.62770(30) 6_655 . -2_566 n
Si Cs2 Ti 135.568 6_665 . 1_555 n
Si Cs2 Ti 48.29350(20) 6_665 . 3_665 n
Si Cs2 D3 48.12680(20) 6_665 . -2_566 n
Si Cs2 D3 135.5232 6_665 . -4_656 n
Si Cs2 Ow2 99.62770(30) 6_665 . 2_654 n
Si Cs2 Ow2 80.37230(30) 6_665 . -1_666 n
Si Cs2 Ow2 99.62770(30) 6_665 . -2_566 n
Ti Cs2 Ti 163.2334(6) 1_555 . 3_665 n
Ti Cs2 D3 88.84990(10) 1_555 . -2_566 n
Ti Cs2 D3 88.84990(10) 1_555 . -4_656 n
Ti Cs2 Ow2 81.61670(30) 1_555 . 2_654 n
Ti Cs2 Ow2 98.38330(30) 1_555 . -1_666 n
Ti Cs2 Ow2 81.61670(30) 1_555 . -2_566 n
Ti Cs2 D3 88.84990(10) 3_665 . -2_566 n
Ti Cs2 D3 88.84990(10) 3_665 . -4_656 n
Ti Cs2 Ow2 81.61670(30) 3_665 . 2_654 n
Ti Cs2 Ow2 98.38330(30) 3_665 . -1_666 n
Ti Cs2 Ow2 81.61670(30) 3_665 . -2_566 n
D3 Cs2 D3 164.1739(6) -2_566 . -4_656 n
D3 Cs2 Ow2 82.08700(30) -2_566 . 2_654 n
D3 Cs2 Ow2 97.91300(30) -2_566 . -1_666 n
D3 Cs2 Ow2 82.08700(30) -2_566 . -2_566 n
D3 Cs2 Ow2 82.08700(30) -4_656 . 2_654 n
D3 Cs2 Ow2 97.91300(30) -4_656 . -1_666 n
D3 Cs2 Ow2 82.08700(30) -4_656 . -2_566 n
Ow2 Cs2 Ow2 180.0 2_654 . -1_666 n
Ow2 Cs2 Ow2 0.0 2_654 . -2_566 n
Ow2 Cs2 Ow2 179.9657 -1_666 . -2_566 n
Ow1 Cs1 Ow1 133.4511(12) 1_555 . 2_654 n
Ow1 Cs1 Ow1 67.9465(19) 1_555 . 3_665 n
Ow1 Cs1 Ow1 133.4511(12) 1_555 . 4_564 n
Ow1 Cs1 O1 77.1389(14) 1_555 . 1_555 n
Ow1 Cs1 O1 136.30090(20) 1_555 . 3_665 n
Ow1 Cs1 O1 136.30090(20) 1_555 . 6_665 n
Ow1 Cs1 O1 77.1389(14) 1_555 . 8_555 n
Ow1 Cs1 O1 89.7366(10) 1_555 . -2_565 n
Ow1 Cs1 O1 60.27790(30) 1_555 . -4_655 n
Ow1 Cs1 O1 60.27790(30) 1_555 . -5_565 n
Ow1 Cs1 O1 89.7366(10) 1_555 . -7_655 n
Ow1 Cs1 Cs2 146.0267(9) 1_555 . 1_555 n
Ow1 Cs1 Cs2 33.9733(9) 1_555 . 2_655 n
Ow1 Cs1 Cs2 146.0267(9) 1_555 . -1_665 n
Ow1 Cs1 Cs2 33.9733(9) 1_555 . -2_566 n
Ow1 Cs1 Si 66.7256(6) 1_555 . 1_555 n
Ow1 Cs1 Si 113.2744(6) 1_555 . 1_655 n
Ow1 Cs1 Si 66.7256(6) 1_555 . 6_655 n
Ow1 Cs1 Si 113.2744(6) 1_555 . 6_665 n
Ow1 Cs1 Ti 73.7020(15) 1_555 . 1_555 n
Ow1 Cs1 Ti 141.6486(4) 1_555 . 3_665 n
Ow1 Cs1 Ti 75.4163(6) 1_555 . -2_566 n
Ow1 Cs1 Ti 75.4163(6) 1_555 . -4_656 n
Ow1 Cs1 D3 37.18350(30) 1_555 . 1_555 n
Ow1 Cs1 Ow1 133.4511(12) 2_654 . 3_665 n
Ow1 Cs1 Ow1 67.9465(19) 2_654 . 4_564 n
Ow1 Cs1 O1 89.7366(10) 2_654 . 1_555 n
Ow1 Cs1 O1 60.27790(30) 2_654 . 3_665 n
Ow1 Cs1 O1 89.7366(10) 2_654 . 6_665 n
Ow1 Cs1 O1 60.27790(30) 2_654 . 8_555 n
Ow1 Cs1 O1 136.30090(20) 2_654 . -2_565 n
Ow1 Cs1 O1 77.1389(14) 2_654 . -4_655 n
Ow1 Cs1 O1 136.30090(20) 2_654 . -5_565 n
Ow1 Cs1 O1 77.1389(14) 2_654 . -7_655 n
Ow1 Cs1 Cs2 33.9733(9) 2_654 . 1_555 n
Ow1 Cs1 Cs2 146.0267(9) 2_654 . 2_655 n
Ow1 Cs1 Cs2 33.9733(9) 2_654 . -1_665 n
Ow1 Cs1 Cs2 146.0267(9) 2_654 . -2_566 n
Ow1 Cs1 Si 113.2744(6) 2_654 . 1_555 n
Ow1 Cs1 Si 66.7256(6) 2_654 . 1_655 n
Ow1 Cs1 Si 66.7256(6) 2_654 . 6_655 n
Ow1 Cs1 Si 113.2744(6) 2_654 . 6_665 n
Ow1 Cs1 Ti 75.4163(6) 2_654 . 1_555 n
Ow1 Cs1 Ti 75.4163(6) 2_654 . 3_665 n
Ow1 Cs1 Ti 141.6486(4) 2_654 . -2_566 n
Ow1 Cs1 Ti 73.7020(15) 2_654 . -4_656 n
Ow1 Cs1 D3 105.5361(7) 2_654 . 1_555 n
Ow1 Cs1 Ow1 133.4511(12) 3_665 . 4_564 n
Ow1 Cs1 O1 136.30090(20) 3_665 . 1_555 n
Ow1 Cs1 O1 77.1389(14) 3_665 . 3_665 n
Ow1 Cs1 O1 77.1389(14) 3_665 . 6_665 n
Ow1 Cs1 O1 136.30090(20) 3_665 . 8_555 n
Ow1 Cs1 O1 60.27790(30) 3_665 . -2_565 n
Ow1 Cs1 O1 89.7366(10) 3_665 . -4_655 n
Ow1 Cs1 O1 89.7366(10) 3_665 . -5_565 n
Ow1 Cs1 O1 60.27790(30) 3_665 . -7_655 n
Ow1 Cs1 Cs2 146.0267(9) 3_665 . 1_555 n
Ow1 Cs1 Cs2 33.9733(9) 3_665 . 2_655 n
Ow1 Cs1 Cs2 146.0267(9) 3_665 . -1_665 n
Ow1 Cs1 Cs2 33.9733(9) 3_665 . -2_566 n
Ow1 Cs1 Si 113.2744(6) 3_665 . 1_555 n
Ow1 Cs1 Si 66.7256(6) 3_665 . 1_655 n
Ow1 Cs1 Si 113.2744(6) 3_665 . 6_655 n
Ow1 Cs1 Si 66.7256(6) 3_665 . 6_665 n
Ow1 Cs1 Ti 141.6486(4) 3_665 . 1_555 n
Ow1 Cs1 Ti 73.7020(15) 3_665 . 3_665 n
Ow1 Cs1 Ti 75.4163(6) 3_665 . -2_566 n
Ow1 Cs1 Ti 75.4163(6) 3_665 . -4_656 n
Ow1 Cs1 D3 105.1301(16) 3_665 . 1_555 n
Ow1 Cs1 O1 60.27790(30) 4_564 . 1_555 n
Ow1 Cs1 O1 89.7366(10) 4_564 . 3_665 n
Ow1 Cs1 O1 60.27790(30) 4_564 . 6_665 n
Ow1 Cs1 O1 89.7366(10) 4_564 . 8_555 n
Ow1 Cs1 O1 77.1389(14) 4_564 . -2_565 n
Ow1 Cs1 O1 136.30090(20) 4_564 . -4_655 n
Ow1 Cs1 O1 77.1389(14) 4_564 . -5_565 n
Ow1 Cs1 O1 136.30090(20) 4_564 . -7_655 n
Ow1 Cs1 Cs2 33.9733(9) 4_564 . 1_555 n
Ow1 Cs1 Cs2 146.0267(9) 4_564 . 2_655 n
Ow1 Cs1 Cs2 33.9733(9) 4_564 . -1_665 n
Ow1 Cs1 Cs2 146.0267(9) 4_564 . -2_566 n
Ow1 Cs1 Si 66.7256(6) 4_564 . 1_555 n
Ow1 Cs1 Si 113.2744(6) 4_564 . 1_655 n
Ow1 Cs1 Si 113.2744(6) 4_564 . 6_655 n
Ow1 Cs1 Si 66.7256(6) 4_564 . 6_665 n
Ow1 Cs1 Ti 75.4163(6) 4_564 . 1_555 n
Ow1 Cs1 Ti 75.4163(6) 4_564 . 3_665 n
Ow1 Cs1 Ti 73.7020(15) 4_564 . -2_566 n
Ow1 Cs1 Ti 141.6486(4) 4_564 . -4_656 n
Ow1 Cs1 D3 105.5361(7) 4_564 . 1_555 n
O1 Cs1 O1 144.8811(12) 1_555 . 3_665 n
O1 Cs1 O1 115.5711(6) 1_555 . 6_665 n
O1 Cs1 O1 52.14460(20) 1_555 . 8_555 n
O1 Cs1 O1 95.22230(30) 1_555 . -2_565 n
O1 Cs1 O1 95.22230(30) 1_555 . -4_655 n
O1 Cs1 O1 49.2564(8) 1_555 . -5_565 n
O1 Cs1 O1 146.58611(10) 1_555 . -7_655 n
O1 Cs1 Cs2 72.4406(6) 1_555 . 1_555 n
O1 Cs1 Cs2 107.5594(6) 1_555 . 2_655 n
O1 Cs1 Cs2 72.4406(6) 1_555 . -1_665 n
O1 Cs1 Cs2 107.5594(6) 1_555 . -2_566 n
O1 Cs1 Si 24.6282(4) 1_555 . 1_555 n
O1 Cs1 Si 155.3718(4) 1_555 . 1_655 n
O1 Cs1 Si 73.29300(10) 1_555 . 6_655 n
O1 Cs1 Si 106.70700(10) 1_555 . 6_665 n
O1 Cs1 Ti 26.14010(10) 1_555 . 1_555 n
O1 Cs1 Ti 135.6036(9) 1_555 . 3_665 n
O1 Cs1 Ti 70.9038(5) 1_555 . -2_566 n
O1 Cs1 Ti 120.68770(20) 1_555 . -4_656 n
O1 Cs1 D3 45.3097(9) 1_555 . 1_555 n
O1 Cs1 O1 52.14460(20) 3_665 . 6_665 n
O1 Cs1 O1 115.5711(6) 3_665 . 8_555 n
O1 Cs1 O1 95.22230(30) 3_665 . -2_565 n
O1 Cs1 O1 95.22230(30) 3_665 . -4_655 n
O1 Cs1 O1 146.58611(10) 3_665 . -5_565 n
O1 Cs1 O1 49.2564(8) 3_665 . -7_655 n
O1 Cs1 Cs2 72.4406(6) 3_665 . 1_555 n
O1 Cs1 Cs2 107.5594(6) 3_665 . 2_655 n
O1 Cs1 Cs2 72.4406(6) 3_665 . -1_665 n
O1 Cs1 Cs2 107.5594(6) 3_665 . -2_566 n
O1 Cs1 Si 155.3718(4) 3_665 . 1_555 n
O1 Cs1 Si 24.6282(4) 3_665 . 1_655 n
O1 Cs1 Si 106.70700(10) 3_665 . 6_655 n
O1 Cs1 Si 73.29300(10) 3_665 . 6_665 n
O1 Cs1 Ti 135.6036(9) 3_665 . 1_555 n
O1 Cs1 Ti 26.14010(10) 3_665 . 3_665 n
O1 Cs1 Ti 120.68770(20) 3_665 . -2_566 n
O1 Cs1 Ti 70.9038(5) 3_665 . -4_656 n
O1 Cs1 D3 153.91679(10) 3_665 . 1_555 n
O1 Cs1 O1 144.8811(12) 6_665 . 8_555 n
O1 Cs1 O1 49.2564(8) 6_665 . -2_565 n
O1 Cs1 O1 146.58611(10) 6_665 . -4_655 n
O1 Cs1 O1 95.22230(30) 6_665 . -5_565 n
O1 Cs1 O1 95.22230(30) 6_665 . -7_655 n
O1 Cs1 Cs2 72.4406(6) 6_665 . 1_555 n
O1 Cs1 Cs2 107.5594(6) 6_665 . 2_655 n
O1 Cs1 Cs2 72.4406(6) 6_665 . -1_665 n
O1 Cs1 Cs2 107.5594(6) 6_665 . -2_566 n
O1 Cs1 Si 106.70700(10) 6_665 . 1_555 n
O1 Cs1 Si 73.29300(10) 6_665 . 1_655 n
O1 Cs1 Si 155.3718(4) 6_665 . 6_655 n
O1 Cs1 Si 24.6282(4) 6_665 . 6_665 n
O1 Cs1 Ti 135.6036(9) 6_665 . 1_555 n
O1 Cs1 Ti 26.14010(10) 6_665 . 3_665 n
O1 Cs1 Ti 70.9038(5) 6_665 . -2_566 n
O1 Cs1 Ti 120.68770(20) 6_665 . -4_656 n
O1 Cs1 D3 153.91679(10) 6_665 . 1_555 n
O1 Cs1 O1 146.58611(10) 8_555 . -2_565 n
O1 Cs1 O1 49.2564(8) 8_555 . -4_655 n
O1 Cs1 O1 95.22230(30) 8_555 . -5_565 n
O1 Cs1 O1 95.22230(30) 8_555 . -7_655 n
O1 Cs1 Cs2 72.4406(6) 8_555 . 1_555 n
O1 Cs1 Cs2 107.5594(6) 8_555 . 2_655 n
O1 Cs1 Cs2 72.4406(6) 8_555 . -1_665 n
O1 Cs1 Cs2 107.5594(6) 8_555 . -2_566 n
O1 Cs1 Si 73.29300(10) 8_555 . 1_555 n
O1 Cs1 Si 106.70700(10) 8_555 . 1_655 n
O1 Cs1 Si 24.6282(4) 8_555 . 6_655 n
O1 Cs1 Si 155.3718(4) 8_555 . 6_665 n
O1 Cs1 Ti 26.14010(10) 8_555 . 1_555 n
O1 Cs1 Ti 135.6036(9) 8_555 . 3_665 n
O1 Cs1 Ti 120.68770(20) 8_555 . -2_566 n
O1 Cs1 Ti 70.9038(5) 8_555 . -4_656 n
O1 Cs1 D3 45.3097(9) 8_555 . 1_555 n
O1 Cs1 O1 144.8811(12) -2_565 . -4_655 n
O1 Cs1 O1 52.14460(20) -2_565 . -5_565 n
O1 Cs1 O1 115.5711(6) -2_565 . -7_655 n
O1 Cs1 Cs2 107.5595(6) -2_566 . 1_555 n
O1 Cs1 Cs2 72.4406(6) -2_566 . 2_655 n
O1 Cs1 Cs2 107.5594(6) -2_566 . -1_665 n
O1 Cs1 Cs2 72.4406(6) -2_566 . -2_566 n
O1 Cs1 Si 73.29300(10) -2_566 . 1_555 n
O1 Cs1 Si 106.70700(10) -2_566 . 1_655 n
O1 Cs1 Si 155.3718(4) -2_566 . 6_655 n
O1 Cs1 Si 24.6282(4) -2_566 . 6_665 n
O1 Cs1 Ti 120.68770(20) -2_566 . 1_555 n
O1 Cs1 Ti 70.9038(5) -2_566 . 3_665 n
O1 Cs1 Ti 26.14010(10) -2_566 . -2_566 n
O1 Cs1 Ti 135.6036(9) -2_566 . -4_656 n
O1 Cs1 D3 108.5728(6) -2_566 . 1_555 n
O1 Cs1 O1 115.5711(6) -4_655 . -5_565 n
O1 Cs1 O1 52.14460(20) -4_655 . -7_655 n
O1 Cs1 Cs2 107.5594(6) -4_656 . 1_555 n
O1 Cs1 Cs2 72.4406(6) -4_656 . 2_655 n
O1 Cs1 Cs2 107.5594(6) -4_656 . -1_665 n
O1 Cs1 Cs2 72.4406(6) -4_656 . -2_566 n
O1 Cs1 Si 106.70700(10) -4_656 . 1_555 n
O1 Cs1 Si 73.29300(10) -4_656 . 1_655 n
O1 Cs1 Si 24.6282(4) -4_656 . 6_655 n
O1 Cs1 Si 155.3718(4) -4_656 . 6_665 n
O1 Cs1 Ti 70.9038(5) -4_656 . 1_555 n
O1 Cs1 Ti 120.68770(20) -4_656 . 3_665 n
O1 Cs1 Ti 135.6036(9) -4_656 . -2_566 n
O1 Cs1 Ti 26.14010(10) -4_656 . -4_656 n
O1 Cs1 D3 59.11000(20) -4_656 . 1_555 n
O1 Cs1 O1 144.8811(12) -5_565 . -7_655 n
O1 Cs1 Cs2 107.5594(6) -5_566 . 1_555 n
O1 Cs1 Cs2 72.4406(6) -5_566 . 2_655 n
O1 Cs1 Cs2 107.5594(6) -5_566 . -1_665 n
O1 Cs1 Cs2 72.4406(6) -5_566 . -2_566 n
O1 Cs1 Si 24.6282(4) -5_566 . 1_555 n
O1 Cs1 Si 155.3718(4) -5_566 . 1_655 n
O1 Cs1 Si 106.70690(10) -5_566 . 6_655 n
O1 Cs1 Si 73.29300(10) -5_566 . 6_665 n
O1 Cs1 Ti 70.9038(5) -5_566 . 1_555 n
O1 Cs1 Ti 120.68770(20) -5_566 . 3_665 n
O1 Cs1 Ti 26.14010(10) -5_566 . -2_566 n
O1 Cs1 Ti 135.6036(9) -5_566 . -4_656 n
O1 Cs1 D3 59.11000(20) -5_566 . 1_555 n
O1 Cs1 Cs2 107.5594(6) -7_656 . 1_555 n
O1 Cs1 Cs2 72.4406(6) -7_656 . 2_655 n
O1 Cs1 Cs2 107.5594(6) -7_656 . -1_665 n
O1 Cs1 Cs2 72.4406(6) -7_656 . -2_566 n
O1 Cs1 Si 155.3718(4) -7_656 . 1_555 n
O1 Cs1 Si 24.6282(4) -7_656 . 1_655 n
O1 Cs1 Si 73.29300(10) -7_656 . 6_655 n
O1 Cs1 Si 106.70700(10) -7_656 . 6_665 n
O1 Cs1 Ti 120.68770(20) -7_656 . 1_555 n
O1 Cs1 Ti 70.9038(5) -7_656 . 3_665 n
O1 Cs1 Ti 135.6036(9) -7_656 . -2_566 n
O1 Cs1 Ti 26.14010(10) -7_656 . -4_656 n
O1 Cs1 D3 108.5728(6) -7_656 . 1_555 n
Cs2 Cs1 Cs2 180.0 1_555 . 2_655 n
Cs2 Cs1 Cs2 0.0523 1_555 . -1_665 n
Cs2 Cs1 Cs2 180.0 1_555 . -2_566 n
Cs2 Cs1 Si 90.0 1_555 . 1_555 n
Cs2 Cs1 Si 90.0 1_555 . 1_655 n
Cs2 Cs1 Si 90.0 1_555 . 6_655 n
Cs2 Cs1 Si 90.0 1_555 . 6_665 n
Cs2 Cs1 Ti 72.3247(6) 1_555 . 1_555 n
Cs2 Cs1 Ti 72.3247(6) 1_555 . 3_665 n
Cs2 Cs1 Ti 107.6753(6) 1_555 . -2_566 n
Cs2 Cs1 Ti 107.6753(6) 1_555 . -4_656 n
Cs2 Cs1 D3 108.8432(6) 1_555 . 1_555 n
Cs2 Cs1 Cs2 180.0 2_655 . -1_665 n
Cs2 Cs1 Cs2 0.0523 2_655 . -2_566 n
Cs2 Cs1 Si 90.0 2_655 . 1_555 n
Cs2 Cs1 Si 90.0 2_655 . 1_655 n
Cs2 Cs1 Si 90.0 2_655 . 6_655 n
Cs2 Cs1 Si 90.0 2_655 . 6_665 n
Cs2 Cs1 Ti 107.6753(6) 2_655 . 1_555 n
Cs2 Cs1 Ti 107.6753(6) 2_655 . 3_665 n
Cs2 Cs1 Ti 72.3247(6) 2_655 . -2_566 n
Cs2 Cs1 Ti 72.3247(6) 2_655 . -4_656 n
Cs2 Cs1 D3 71.1568(6) 2_655 . 1_555 n
Cs2 Cs1 Cs2 180.0 -1_665 . -2_566 n
Cs2 Cs1 Si 90.0 -1_665 . 1_555 n
Cs2 Cs1 Si 90.0 -1_665 . 1_655 n
Cs2 Cs1 Si 90.0 -1_665 . 6_655 n
Cs2 Cs1 Si 90.0 -1_665 . 6_665 n
Cs2 Cs1 Ti 72.3247(6) -1_665 . 1_555 n
Cs2 Cs1 Ti 72.3247(6) -1_665 . 3_665 n
Cs2 Cs1 Ti 107.6753(6) -1_665 . -2_566 n
Cs2 Cs1 Ti 107.6753(6) -1_665 . -4_656 n
Cs2 Cs1 D3 108.8432(6) -1_665 . 1_555 n
Cs2 Cs1 Si 90.0 -2_566 . 1_555 n
Cs2 Cs1 Si 90.0 -2_566 . 1_655 n
Cs2 Cs1 Si 90.0 -2_566 . 6_655 n
Cs2 Cs1 Si 90.0 -2_566 . 6_665 n
Cs2 Cs1 Ti 107.6753(6) -2_566 . 1_555 n
Cs2 Cs1 Ti 107.6753(6) -2_566 . 3_665 n
Cs2 Cs1 Ti 72.3247(6) -2_566 . -2_566 n
Cs2 Cs1 Ti 72.3247(6) -2_566 . -4_656 n
Cs2 Cs1 D3 71.1568(6) -2_566 . 1_555 n
Si Cs1 Si 180.0 1_555 . 1_655 n
Si Cs1 Si 90.0 1_555 . 6_655 n
Si Cs1 Si 90.0 1_555 . 6_665 n
Si Cs1 Ti 47.64470(20) 1_555 . 1_555 n
Si Cs1 Ti 132.35530(20) 1_555 . 3_665 n
Si Cs1 Ti 47.64470(20) 1_555 . -2_566 n
Si Cs1 Ti 132.35530(20) 1_555 . -4_656 n
Si Cs1 D3 47.99390(20) 1_555 . 1_555 n
Si Cs1 Si 90.0 1_655 . 6_655 n
Si Cs1 Si 90.0 1_655 . 6_665 n
Si Cs1 Ti 132.35530(20) 1_655 . 1_555 n
Si Cs1 Ti 47.64470(20) 1_655 . 3_665 n
Si Cs1 Ti 132.35530(20) 1_655 . -2_566 n
Si Cs1 Ti 47.64470(20) 1_655 . -4_656 n
Si Cs1 D3 132.00610(20) 1_655 . 1_555 n
Si Cs1 Si 180.0 6_655 . 6_665 n
Si Cs1 Ti 47.64470(20) 6_655 . 1_555 n
Si Cs1 Ti 132.35530(20) 6_655 . 3_665 n
Si Cs1 Ti 132.35530(20) 6_655 . -2_566 n
Si Cs1 Ti 47.64470(20) 6_655 . -4_656 n
Si Cs1 D3 47.99390(20) 6_655 . 1_555 n
Si Cs1 Ti 132.35530(20) 6_665 . 1_555 n
Si Cs1 Ti 47.64470(20) 6_665 . 3_665 n
Si Cs1 Ti 47.64470(20) 6_665 . -2_566 n
Si Cs1 Ti 132.35530(20) 6_665 . -4_656 n
Si Cs1 D3 132.00610(20) 6_665 . 1_555 n
Ti Cs1 Ti 144.6494(12) 1_555 . 3_665 n
Ti Cs1 Ti 95.28940(30) 1_555 . -2_566 n
Ti Cs1 Ti 95.28940(30) 1_555 . -4_656 n
Ti Cs1 D3 36.5185(12) 1_555 . 1_555 n
Ti Cs1 Ti 95.28940(30) 3_665 . -2_566 n
Ti Cs1 Ti 95.28940(30) 3_665 . -4_656 n
Ti Cs1 D3 178.8323 3_665 . 1_555 n
Ti Cs1 Ti 144.6494(12) -2_566 . -4_656 n
Ti Cs1 D3 84.3723(4) -2_566 . 1_555 n
Ti Cs1 D3 84.3723(4) -4_656 . 1_555 n
O1 Si O1 111.1699(19) 1_555 . 3_565 n
O1 Si O1 102.6465(10) 1_555 . -5_565 n
O1 Si O1 114.8303(8) 1_555 . -7_555 n
O1 Si Cs2 121.4396(9) 1_555 . 1_455 n
O1 Si Cs2 44.71230(20) 1_555 . 1_555 n
O1 Si Cs2 135.28770(20) 1_555 . -2_466 n
O1 Si Cs2 58.5604(9) 1_555 . -2_566 n
O1 Si Cs1 128.6768(5) 1_555 . 1_455 n
O1 Si Cs1 51.3232(5) 1_555 . 1_555 n
O1 Si O1 114.8303(8) 3_565 . -5_565 n
O1 Si O1 102.6465(10) 3_565 . -7_555 n
O1 Si Cs2 44.71230(20) 3_565 . 1_455 n
O1 Si Cs2 121.4396(9) 3_565 . 1_555 n
O1 Si Cs2 58.5604(9) 3_565 . -2_466 n
O1 Si Cs2 135.28770(20) 3_565 . -2_566 n
O1 Si Cs1 51.3232(5) 3_565 . 1_455 n
O1 Si Cs1 128.6768(5) 3_565 . 1_555 n
O1 Si O1 111.1699(19) -5_565 . -7_555 n
O1 Si Cs2 135.28770(20) -5_566 . 1_455 n
O1 Si Cs2 58.5604(9) -5_566 . 1_555 n
O1 Si Cs2 121.4396(9) -5_566 . -2_466 n
O1 Si Cs2 44.71230(20) -5_566 . -2_566 n
O1 Si Cs1 128.6768(5) -5_566 . 1_455 n
O1 Si Cs1 51.3232(5) -5_566 . 1_555 n
O1 Si Cs2 58.5604(9) -7_556 . 1_455 n
O1 Si Cs2 135.28770(20) -7_556 . 1_555 n
O1 Si Cs2 44.71230(20) -7_556 . -2_466 n
O1 Si Cs2 121.4396(9) -7_556 . -2_566 n
O1 Si Cs1 51.3232(5) -7_556 . 1_455 n
O1 Si Cs1 128.6768(5) -7_556 . 1_555 n
Cs2 Si Cs2 160.7446(7) 1_455 . 1_555 n
Cs2 Si Cs2 19.2554(7) 1_455 . -2_466 n
Cs2 Si Cs2 180.0 1_455 . -2_566 n
Cs2 Si Cs1 9.62770(30) 1_455 . 1_455 n
Cs2 Si Cs1 170.37230(30) 1_455 . 1_555 n
Cs2 Si Cs2 180.0 1_555 . -2_466 n
Cs2 Si Cs2 19.2554(7) 1_555 . -2_566 n
Cs2 Si Cs1 170.37230(30) 1_555 . 1_455 n
Cs2 Si Cs1 9.62770(30) 1_555 . 1_555 n
Cs2 Si Cs2 160.7446(7) -2_466 . -2_566 n
Cs2 Si Cs1 9.62770(30) -2_466 . 1_455 n
Cs2 Si Cs1 170.37230(30) -2_466 . 1_555 n
Cs2 Si Cs1 170.37230(30) -2_566 . 1_455 n
Cs2 Si Cs1 9.62770(30) -2_566 . 1_555 n
Cs1 Si Cs1 180.0 1_455 . 1_555 n
O4 Ti O2 163.3345(6) 1_555 . 1_555 n
O4 Ti O2 94.3498(5) 1_555 . -2_555 n
O4 Ti O2 94.3498(5) 1_555 . -4_555 n
O4 Ti O1 103.15000(20) 1_555 . 1_555 n
O4 Ti O1 103.15000(20) 1_555 . 8_555 n
O4 Ti Cs2 105.04460(10) 1_555 . 1_555 n
O4 Ti Cs1 114.3365(4) 1_555 . 1_555 n
O2 Ti O2 72.53200(10) 1_555 . -2_555 n
O2 Ti O2 72.53200(10) 1_555 . -4_555 n
O2 Ti O1 87.8400(5) 1_555 . 1_555 n
O2 Ti O1 87.8400(5) 1_555 . 8_555 n
O2 Ti Cs2 91.6209(6) 1_555 . 1_555 n
O2 Ti Cs1 82.3290(9) 1_555 . 1_555 n
O2 Ti O2 74.32130(10) -2_555 . -4_555 n
O2 Ti O1 158.5370(5) -2_555 . 1_555 n
O2 Ti O1 91.84040(10) -2_555 . 8_555 n
O2 Ti Cs2 138.28371(30) -2_556 . 1_555 n
O2 Ti Cs1 133.7551(5) -2_556 . 1_555 n
O2 Ti O1 91.84040(10) -4_555 . 1_555 n
O2 Ti O1 158.5370(5) -4_555 . 8_555 n
O2 Ti Cs2 138.28371(30) -4_556 . 1_555 n
O2 Ti Cs1 133.7551(5) -4_556 . 1_555 n
O1 Ti O1 96.10520(10) 1_555 . 8_555 n
O1 Ti Cs2 48.237 1_555 . 1_555 n
O1 Ti Cs1 48.2069 1_555 . 1_555 n
O1 Ti Cs2 48.237 8_555 . 1_555 n
O1 Ti Cs1 48.2069 8_555 . 1_555 n
Cs2 Ti Cs1 9.29200(30) 1_555 . 1_555 n
O2 D3 Cs2 158.0645(8) 1_555 . -2_566 n
O2 D3 Cs1 147.1343(11) 1_555 . 1_555 n
Cs2 D3 Cs1 10.93020(30) -2_566 . 1_555 n
Cs2 Ow2 Cs2 0.0 2_655 . -1_666 n
Cs2 Ow2 Cs2 180.0 2_655 . -2_566 n
Cs2 Ow2 Cs1 0.0 2_655 . 2_655 n
Cs2 Ow2 D2 55.7282(9) 2_655 . 2_655 n
Cs2 Ow2 D2 55.7282(9) 2_655 . 4_565 n
Cs2 Ow2 Cs2 180.0 -1_666 . -2_566 n
Cs2 Ow2 Cs1 0.0 -1_666 . 2_655 n
Cs2 Ow2 D2 55.7282(9) -1_666 . 2_655 n
Cs2 Ow2 D2 55.7282(9) -1_666 . 4_565 n
Cs2 Ow2 Cs1 180.0 -2_566 . 2_655 n
Cs2 Ow2 D2 124.2718(9) -2_566 . 2_655 n
Cs2 Ow2 D2 124.2718(9) -2_566 . 4_565 n
Cs1 Ow2 D2 55.7282(9) 2_655 . 2_655 n
Cs1 Ow2 D2 55.7282(9) 2_655 . 4_565 n
D2 Ow2 D2 111.4563(19) 2_655 . 4_565 n
Cs2 D2 Cs2 25.19010(30) 1_555 . -2_566 n
Cs2 D2 Cs1 16.74330(10) 1_555 . 1_555 n
Cs2 D2 Ow2 77.1360(20) 1_555 . 2_654 n
Cs2 D2 Cs1 8.44670(20) -2_566 . 1_555 n
Cs2 D2 Ow2 102.3260(16) -2_566 . 2_654 n
Cs1 D2 Ow2 93.8793(18) 1_555 . 2_654 n
O2 H3 Cs2 158.0645(8) 1_555 . -2_566 n
O2 H3 Cs1 147.1343(11) 1_555 . 1_555 n
Cs2 H3 Cs1 10.93020(30) -2_566 . 1_555 n

loop_
_geom_bond_atom_site_label_1
_geom_bond_atom_site_label_2
_geom_bond_distance
_geom_bond_site_symmetry_1
_geom_bond_site_symmetry_2
_geom_bond_publ_flag
Si O1 1.688290(30) . 1_555 n
Si O1 1.688290(30) . 3_565 n
Si O1 1.688290(30) . -5_565 n
Si O1 1.688290(30) . -7_555 n
Si Cs2 3.98626(7) . 1_455 n
Si Cs2 3.98626(7) . 1_555 n
Si Cs2 3.98626(7) . -2_465 n
Si Cs2 3.98626(7) . -2_565 n
Si Cs1 3.93011(7) . 1_455 n
Si Cs1 3.93011(7) . 1_555 n
Ti O4 1.74782(5) . 1_555 n
Ti O2 2.15543(6) . 1_555 n
Ti O2 2.13818(4) . -2_555 n
Ti O2 2.13818(4) . -4_555 n
Ti O1 1.868960(30) . 1_555 n
Ti O1 1.868960(30) . 8_555 n
Ti Cs2 3.93404(7) . 1_555 n
Ti Cs2 4.33406(7) . -2_565 n
Ti Cs1 4.08484(7) . 1_555 n
O1 Cs2 3.02908(5) . 1_555 n
O1 Cs2 3.42343(5) . -2_565 n
O1 Cs1 3.16277(5) . 1_555 n
O1 Si 1.688290(30) . 1_555 n
O1 Ti 1.868960(30) . 1_555 n
O1 Cs2 3.42343(5) . -2_565 n
O1 Cs2 3.42343(5) . -4_655 n
O1 Cs2 3.42343(5) . -5_565 n
O1 Cs2 3.42343(5) . -7_655 n
O2 Ti 2.15543(6) . 1_555 n
O2 Ti 2.13818(4) . -2_555 n
O2 Ti 2.13818(4) . -4_555 n
O2 D3 1.000350(20) . 1_555 n
O2 H3 1.000350(20) . 1_555 n
O4 Ti 1.74782(5) . 1_555 n
O4 Ti 1.74782(5) . -3_555 n
Cs2 Ow1 3.05879(6) . 2_654 n
Cs2 Ow1 3.05879(6) . 4_564 n
Cs2 O1 3.02908(5) . 1_555 n
Cs2 O1 3.02908(5) . 3_665 n
Cs2 O1 3.02908(5) . 6_665 n
Cs2 O1 3.02908(5) . 8_555 n
Cs2 Cs2 4.61917(14) . -1_665 n
Cs2 Cs2 1.33337(4) . -2_565 n
Cs2 Cs1 0.666680(20) . 1_555 n
Cs2 Cs1 5.28586(16) . 2_654 n
Cs2 Si 3.98626(7) . 1_555 n
Cs2 Si 3.98626(7) . 1_655 n
Cs2 Si 3.98626(7) . 6_655 n
Cs2 Si 3.98626(7) . 6_665 n
Cs2 Ti 3.93404(7) . 1_555 n
Cs2 Ti 3.93404(7) . 3_665 n
Cs2 Ti 4.33406(7) . -2_565 n
Cs2 Ti 4.33406(7) . -4_655 n
Cs1 O1 3.16277(5) . 1_555 n
Cs1 O1 3.16277(5) . 3_665 n
Cs1 O1 3.16277(5) . 6_665 n
Cs1 O1 3.16277(5) . 8_555 n
Cs1 O1 3.16277(5) . -2_565 n
Cs1 O1 3.16277(5) . -4_655 n
Cs1 O1 3.16277(5) . -5_565 n
Cs1 O1 3.16277(5) . -7_655 n
Cs1 Cs2 0.666680(20) . 1_555 n
Cs1 Cs2 5.28586(16) . 2_655 n
Cs1 Cs2 5.28586(16) . -1_665 n
Cs1 Cs2 0.666680(20) . -2_565 n
Cs1 Si 3.93011(7) . 1_555 n
Cs1 Si 3.93011(7) . 1_655 n
Cs1 Si 3.93011(7) . 6_655 n
Cs1 Si 3.93011(7) . 6_665 n
Cs1 Ti 4.08484(7) . 1_555 n
Cs1 Ti 4.08484(7) . 3_665 n
Cs1 Ti 4.08484(7) . -2_565 n
Cs1 Ti 4.08484(7) . -4_655 n
Ow1 Cs1 3.58890(8) . 1_555 n
Ow1 Cs1 3.58890(8) . 2_654 n
Ow1 Cs1 3.58890(8) . 3_665 n
Ow1 Cs1 3.58890(8) . 4_564 n
Ow1 Cs2 3.90463(12) . 1_555 n
Ow1 Cs2 2.04791(6) . 2_654 n
Ow1 Cs2 2.04791(6) . -1_666 n
Ow1 Cs2 3.90463(12) . -2_565 n
Ow1 Cs1 3.58890(8) . 2_655 n
Ow1 D1 1.020580(20) . 4_565 n
Ow1 D1 1.020580(20) . 5_655 n
Ow1 D2 1.89894(4) . 2_655 n
Ow1 D2 1.89894(4) . -4_655 n
Ow1 H1 1.020570(20) . 4_565 n
Ow1 H1 1.020570(20) . 5_655 n
Ow1 Cs2 3.05879(6) . 2_655 n
Ow1 Cs2 3.05879(6) . -2_565 n
Ow1 Cs1 3.58890(8) . 1_555 n
Ow2 Cs2 1.38123(4) . 2_655 n
Ow2 Cs2 2.71460(8) . -1_666 n
Ow2 Cs2 3.23794(10) . -2_565 n
Ow2 Cs1 3.90463(12) . 1_555 n
Ow2 Cs1 2.04791(6) . 2_655 n
Ow2 Ow2 1.85672(6) . -1_666 n
Ow2 D2 1.038460(20) . 2_655 n
Ow2 D2 1.038460(20) . 4_565 n
Ow2 Cs2 1.38123(4) . 2_654 n
Ow2 Cs2 2.71460(8) . -1_666 n
Ow2 Cs2 3.23794(10) . -2_565 n
D3 Cs2 3.75132(6) . 1_555 n
D3 Cs2 3.75132(6) . 3_665 n
D3 Cs2 3.32759(6) . -2_565 n
D3 Cs2 3.32759(6) . -4_655 n
D3 Ti 2.43900(7) . 1_555 n
D3 Cs1 3.48255(6) . 1_555 n
D3 Cs1 3.48255(6) . 3_665 n
D3 Cs1 3.48255(6) . -2_565 n
D3 O2 1.000350(20) . 1_555 n
D3 Cs2 3.75132(6) . 1_555 n
D3 Cs2 3.32759(6) . -2_565 n
D3 Cs1 3.48255(6) . 1_555 n
D3 Ti 2.43900(7) . 1_555 n
D3 Cs1 3.48255(6) . -4_655 n
D1 Cs2 3.58157(6) . 1_555 n
D1 Cs2 3.58157(6) . 3_665 n
D1 Cs2 3.58157(6) . 6_665 n
D1 Ow1 1.020580(20) . 2_654 n
D1 Cs2 3.58157(6) . 1_555 n
D1 Cs2 3.58157(6) . -1_665 n
D1 D1 1.642660(30) . 6_665 n
D1 H1 1.642640(30) . 6_665 n
D1 Cs2 3.58157(6) . 8_555 n
D2 Cs2 1.170800(20) . 3_665 n
D2 Cs2 2.29621(6) . -2_565 n
D2 Cs2 2.29621(6) . -4_655 n
D2 Cs1 1.69623(4) . 1_555 n
D2 Cs1 1.69623(4) . 3_665 n
D2 Cs1 1.69623(4) . -2_565 n
D2 Cs1 1.69623(4) . -4_655 n
D2 Ow1 1.89894(4) . 4_564 n
D2 Cs2 1.170800(20) . 1_555 n
D2 Cs2 2.29621(6) . -2_565 n
D2 Cs1 1.69623(4) . 1_555 n
D2 Ow2 1.038460(20) . 2_654 n
D2 D2 1.716320(30) . 3_665 n
D2 Cs2 1.170800(20) . 1_555 n
H3 Ti 2.43900(7) . 1_555 n
H3 Cs2 3.75132(6) . 1_555 n
H3 Cs2 3.75132(6) . 3_665 n
H3 Cs2 3.32759(6) . -2_565 n
H3 Cs2 3.32759(6) . -4_655 n
H3 Cs1 3.48255(6) . 1_555 n
H3 Cs1 3.48255(6) . 3_665 n
H3 Cs1 3.48255(6) . -2_565 n
H3 Cs1 3.48255(6) . -4_655 n
H3 O2 1.000350(20) . 1_555 n
H3 Cs2 3.75132(6) . 1_555 n
H3 Cs2 3.32759(6) . -2_565 n
H3 Cs1 3.48255(6) . 1_555 n
H3 Ti 2.43900(7) . 1_555 n
H1 Cs2 3.58158(6) . 1_555 n
H1 Cs2 3.58158(6) . 3_665 n
H1 Cs2 3.58158(6) . 6_665 n
H1 Cs2 3.58158(6) . 8_555 n
H1 Ow1 1.020570(20) . 2_654 n
H1 Cs2 3.58158(6) . 1_555 n
H1 Cs2 3.58158(6) . -1_665 n
H1 D1 1.642640(30) . 6_665 n
H1 H1 1.642620(30) . 6_665 n

loop_
_pd_block_diffractogram_id
2006-10-28T19:42|CSCST_ISIS_H_01|aaron|polaris
2006-10-28T19:42|CSCST_ISIS_H_02|aaron|polaris
2006-10-28T19:42|CSCST_ISIS_H_03|aaron|polaris

loop_
_pd_phase_block_id
2006-10-28T19:42|CSCST_ISIS_phase1|aaron||
